data_2218209
loop_
_publ_author_name
'Wang, Yuan'
'Liu, Zheng'
'Gao, Jiong-Yang'

_publ_section_title
;(3,5-Dichlorosalicylaldehyde
 thiosemicarbazonato-\k^3^<i>S</i>,<i>N</i>^1^,<i>O</i>)(<i>N</i>,<i>N</i>'-dimethylformamide-\k<i>O</i>)copper(II)
 dimethylformamide solvate
;
_journal_coeditor_code OM2219
_journal_issue 5
_journal_name_full 'Acta Crystallographica Section E'
_journal_page_first m633
_journal_page_last m634
_journal_paper_doi 10.1107/S1600536808008982
_journal_volume 64
_journal_year 2008
_chemical_formula_iupac '[Cu (C8 H5 Cl2 N3 O S) (C3 H 7 N O)], C3 H7 N O'
_chemical_formula_moiety 'C11 H12 Cl2 Cu N4 O2 S, C3 H7 N O'
_chemical_formula_sum 'C14 H19 Cl2 Cu N5 O3 S'
_chemical_formula_weight 471.84
_chemical_name_systematic
;
(3,5-Dichlorosalicylaldehyde
thiosemicarbazonato-\k^3^S,O,N)(<i>N</i>,<i>N</i>'-
dimethylformamide-\k<i>O</i>)copper(II) dimethylformamide solvate
;
_space_group_IT_number 14
_symmetry_cell_setting monoclinic
_symmetry_space_group_name_Hall '-P 2yn'
_symmetry_space_group_name_H-M 'P 1 21/n 1'
_atom_sites_solution_hydrogens geom
_atom_sites_solution_primary direct
_atom_sites_solution_secondary difmap
_audit_creation_method SHELXL-97
_cell_angle_alpha 90.00
_cell_angle_beta 94.263(2)
_cell_angle_gamma 90.00
_cell_formula_units_Z 4
_cell_length_a 9.4979(10)
_cell_length_b 9.8057(12)
_cell_length_c 21.744(2)
_cell_measurement_reflns_used 3442
_cell_measurement_temperature 298(2)
_cell_measurement_theta_max 26.758
_cell_measurement_theta_min 2.28
_cell_volume 2019.5(4)
_computing_cell_refinement 'SMART (Bruker, 2007)'
_computing_data_collection 'SMART (Bruker, 2007)'
_computing_data_reduction 'SAINT (Bruker, 2007)'
_computing_molecular_graphics 'SHELXTL (Sheldrick, 2008)'
_computing_publication_material 'SHELXTL (Sheldrick, 2008)'
_computing_structure_refinement 'SHELXL97 (Sheldrick, 2008)'
_computing_structure_solution 'SHELXS97 (Sheldrick, 2008)'
_diffrn_ambient_temperature 298(2)
_diffrn_measured_fraction_theta_full 1.000
_diffrn_measured_fraction_theta_max 1.000
_diffrn_measurement_device_type 'Bruker SMART 1000'
_diffrn_measurement_method '\f and \w'
_diffrn_radiation_monochromator graphite
_diffrn_radiation_source 'fine-focus sealed tube'
_diffrn_radiation_type MoK\a
_diffrn_radiation_wavelength 0.71073
_diffrn_reflns_av_R_equivalents 0.0339
_diffrn_reflns_av_sigmaI/netI 0.0394
_diffrn_reflns_limit_h_max 10
_diffrn_reflns_limit_h_min -11
_diffrn_reflns_limit_k_max 11
_diffrn_reflns_limit_k_min -9
_diffrn_reflns_limit_l_max 25
_diffrn_reflns_limit_l_min -23
_diffrn_reflns_number 9869
_diffrn_reflns_theta_full 25.00
_diffrn_reflns_theta_max 25.00
_diffrn_reflns_theta_min 1.88
_exptl_absorpt_coefficient_mu 1.473
_exptl_absorpt_correction_T_max 0.7188
_exptl_absorpt_correction_T_min 0.5322
_exptl_absorpt_correction_type multi-scan
_exptl_absorpt_process_details '(SADABS; Sheldrick, 1996)'
_exptl_crystal_colour green
_exptl_crystal_density_diffrn 1.552
_exptl_crystal_density_method 'not measured'
_exptl_crystal_description block
_exptl_crystal_F_000 964
_exptl_crystal_size_max 0.49
_exptl_crystal_size_mid 0.47
_exptl_crystal_size_min 0.24
_refine_diff_density_max 0.310
_refine_diff_density_min -0.497
_refine_ls_extinction_method none
_refine_ls_goodness_of_fit_ref 1.062
_refine_ls_hydrogen_treatment constr
_refine_ls_matrix_type full
_refine_ls_number_parameters 235
_refine_ls_number_reflns 3558
_refine_ls_number_restraints 0
_refine_ls_restrained_S_all 1.062
_refine_ls_R_factor_all 0.0599
_refine_ls_R_factor_gt 0.0364
_refine_ls_shift/su_max 0.001
_refine_ls_shift/su_mean 0.000
_refine_ls_structure_factor_coef Fsqd
_refine_ls_weighting_details 'calc w=1/[\s^2^(Fo^2^)+(0.0377P)^2^+1.6178P] where P=(Fo^2^+2Fc^2^)/3'
_refine_ls_weighting_scheme calc
_refine_ls_wR_factor_gt 0.0844
_refine_ls_wR_factor_ref 0.0982
_reflns_number_gt 2587
_reflns_number_total 3558
_reflns_threshold_expression I>2\s(I)
_cod_data_source_file om2219.cif
_cod_data_source_block I
_cod_depositor_comments
;
The following automatic conversions were performed:
'_symmetry_cell_setting' value 'Monoclinic' changed to 'monoclinic'
according to '/home/saulius/struct/CIF-dictionaries/cif_core.dic'
dictionary named 'cif_core.dic' version 2.4.1 from 2010-06-29.

Automatic conversion script
Id: cif_fix_enum 1527 2010-12-29 10:47:43Z saulius 

The following automatic conversions were performed:

'_symmetry_cell_setting' value 'Monoclinic' changed to 'monoclinic'
according to /home/saulius/struct/CIF-dictionaries/cif_core.dic
dictionary named 'cif_core.dic' version 2.4.1 from 2010-06-29.

Automatic conversion script
Id: cif_fix_values 1715 2011-07-08 13:25:40Z adriana 
;
_cod_original_sg_symbol_H-M 'P 21/n'
_cod_database_code 2218209
_cod_database_fobs_code 2218209

loop_
_symmetry_equiv_pos_as_xyz
'x, y, z'
'-x+1/2, y+1/2, -z+1/2'
'-x, -y, -z'
'x-1/2, -y-1/2, z-1/2'

loop_
_atom_site_type_symbol
_atom_site_label
_atom_site_fract_x
_atom_site_fract_y
_atom_site_fract_z
_atom_site_U_iso_or_equiv
_atom_site_adp_type
_atom_site_calc_flag
_atom_site_refinement_flags
_atom_site_occupancy
Cu Cu1 0.54152(4) 0.31930(4) 0.51062(2) 0.04237(15) Uani d . 1
Cl Cl1 0.29920(11) -0.05605(11) 0.41172(6) 0.0706(3) Uani d . 1
Cl Cl2 0.69572(16) -0.09500(13) 0.24825(6) 0.0928(4) Uani d . 1
N N1 0.7172(3) 0.3290(3) 0.46944(12) 0.0353(6) Uani d . 1
N N2 0.8232(3) 0.4197(3) 0.48940(14) 0.0433(7) Uani d . 1
N N3 0.8875(3) 0.5886(3) 0.55631(15) 0.0592(9) Uani d . 1
H H3A 0.9666 0.5938 0.5396 0.071 Uiso calc R 1
H H3B 0.8710 0.6418 0.5864 0.071 Uiso calc R 1
N N4 0.1645(3) 0.2314(4) 0.58339(19) 0.0736(11) Uani d . 1
N N5 0.3114(4) 0.6470(4) 0.24057(17) 0.0673(10) Uani d . 1
O O1 0.4724(2) 0.1664(2) 0.46316(13) 0.0515(6) Uani d . 1
O O2 0.3799(2) 0.3059(3) 0.56320(12) 0.0536(7) Uani d . 1
O O3 0.4168(4) 0.7162(4) 0.15577(16) 0.0890(10) Uani d . 1
S S1 0.63125(9) 0.49051(9) 0.57083(4) 0.0431(2) Uani d . 1
C C1 0.7899(3) 0.4974(3) 0.53551(15) 0.0386(8) Uani d . 1
C C2 0.7456(3) 0.2575(3) 0.42245(17) 0.0427(8) Uani d . 1
H H2 0.8309 0.2751 0.4055 0.051 Uiso calc R 1
C C3 0.6572(3) 0.1521(3) 0.39345(17) 0.0430(8) Uani d . 1
C C4 0.5275(4) 0.1113(3) 0.41651(18) 0.0440(9) Uani d . 1
C C5 0.4564(4) 0.0012(3) 0.38446(19) 0.0496(10) Uani d . 1
C C6 0.5066(5) -0.0603(4) 0.3345(2) 0.0604(11) Uani d . 1
H H6 0.4566 -0.1317 0.3150 0.072 Uiso calc R 1
C C7 0.6330(5) -0.0162(4) 0.31267(18) 0.0579(10) Uani d . 1
C C8 0.7069(4) 0.0878(4) 0.34189(18) 0.0517(10) Uani d . 1
H H8 0.7916 0.1163 0.3272 0.062 Uiso calc R 1
C C9 0.2784(4) 0.2276(4) 0.55256(19) 0.0568(10) Uani d . 1
H H9 0.2831 0.1632 0.5214 0.068 Uiso calc R 1
C C10 0.1465(5) 0.3332(6) 0.6303(3) 0.1007(19) Uani d . 1
H H10A 0.2270 0.3927 0.6334 0.151 Uiso calc R 1
H H10B 0.1377 0.2890 0.6692 0.151 Uiso calc R 1
H H10C 0.0629 0.3854 0.6195 0.151 Uiso calc R 1
C C11 0.0480(5) 0.1379(6) 0.5678(3) 0.118(2) Uani d . 1
H H11A -0.0330 0.1885 0.5517 0.178 Uiso calc R 1
H H11B 0.0252 0.0896 0.6042 0.178 Uiso calc R 1
H H11C 0.0750 0.0740 0.5374 0.178 Uiso calc R 1
C C12 0.3156(6) 0.7130(5) 0.1874(2) 0.0765(14) Uani d . 1
H H12 0.2351 0.7607 0.1731 0.092 Uiso calc R 1
C C13 0.4330(6) 0.5683(5) 0.2633(3) 0.1003(18) Uani d . 1
H H13A 0.4152 0.4732 0.2556 0.151 Uiso calc R 1
H H13B 0.4508 0.5831 0.3068 0.151 Uiso calc R 1
H H13C 0.5139 0.5963 0.2425 0.151 Uiso calc R 1
C C14 0.1882(5) 0.6465(6) 0.2757(2) 0.0926(16) Uani d . 1
H H14A 0.1149 0.7001 0.2547 0.139 Uiso calc R 1
H H14B 0.2121 0.6847 0.3158 0.139 Uiso calc R 1
H H14C 0.1557 0.5546 0.2800 0.139 Uiso calc R 1

loop_
_atom_site_aniso_label
_atom_site_aniso_U_11
_atom_site_aniso_U_22
_atom_site_aniso_U_33
_atom_site_aniso_U_12
_atom_site_aniso_U_13
_atom_site_aniso_U_23
Cu1 0.0313(2) 0.0425(3) 0.0537(3) -0.00725(18) 0.00661(18) 0.0006(2)
Cl1 0.0498(6) 0.0584(6) 0.1019(9) -0.0229(5) -0.0066(6) 0.0054(6)
Cl2 0.1295(12) 0.0781(8) 0.0717(8) -0.0265(8) 0.0131(8) -0.0339(7)
N1 0.0274(14) 0.0357(15) 0.0427(16) -0.0085(11) 0.0012(12) -0.0040(13)
N2 0.0286(14) 0.0462(17) 0.0556(19) -0.0114(12) 0.0064(13) -0.0158(15)
N3 0.0365(17) 0.072(2) 0.071(2) -0.0200(16) 0.0127(15) -0.0359(18)
N4 0.039(2) 0.089(3) 0.094(3) -0.0100(18) 0.0143(19) 0.029(2)
N5 0.077(3) 0.068(2) 0.057(2) -0.009(2) 0.0072(19) 0.0059(19)
O1 0.0362(13) 0.0408(14) 0.0782(19) -0.0120(11) 0.0087(12) -0.0043(13)
O2 0.0386(14) 0.0559(16) 0.0681(18) -0.0111(12) 0.0152(12) 0.0063(13)
O3 0.098(3) 0.101(3) 0.067(2) -0.024(2) -0.0003(19) 0.0309(19)
S1 0.0349(5) 0.0519(5) 0.0431(5) -0.0045(4) 0.0068(4) -0.0034(4)
C1 0.0312(17) 0.044(2) 0.0401(19) -0.0040(15) -0.0008(15) -0.0022(16)
C2 0.0309(18) 0.044(2) 0.054(2) -0.0099(15) 0.0033(16) -0.0054(18)
C3 0.0384(19) 0.0362(19) 0.054(2) -0.0046(15) -0.0019(16) -0.0013(17)
C4 0.0380(19) 0.0337(19) 0.059(2) -0.0007(15) -0.0046(17) 0.0041(17)
C5 0.044(2) 0.037(2) 0.066(3) -0.0097(16) -0.0119(19) 0.0091(19)
C6 0.070(3) 0.039(2) 0.068(3) -0.011(2) -0.021(2) -0.004(2)
C7 0.074(3) 0.047(2) 0.051(2) -0.008(2) -0.007(2) -0.0089(19)
C8 0.053(2) 0.047(2) 0.055(2) -0.0087(18) 0.0024(19) -0.0049(19)
C9 0.045(2) 0.063(3) 0.063(3) -0.004(2) 0.008(2) 0.013(2)
C10 0.072(3) 0.134(5) 0.102(4) 0.014(3) 0.045(3) 0.024(4)
C11 0.048(3) 0.141(5) 0.167(6) -0.033(3) 0.011(3) 0.042(5)
C12 0.089(4) 0.066(3) 0.072(3) -0.015(3) -0.010(3) 0.013(3)
C13 0.118(5) 0.099(4) 0.087(4) 0.023(3) 0.029(3) 0.041(3)
C14 0.083(4) 0.119(4) 0.077(3) -0.017(3) 0.012(3) -0.007(3)

loop_
_atom_type_symbol
_atom_type_description
_atom_type_scat_dispersion_real
_atom_type_scat_dispersion_imag
_atom_type_scat_source
C C 0.0033 0.0016 'International Tables Vol C Tables 4.2.6.8 and 6.1.1.4'
H H 0.0000 0.0000 'International Tables Vol C Tables 4.2.6.8 and 6.1.1.4'
N N 0.0061 0.0033 'International Tables Vol C Tables 4.2.6.8 and 6.1.1.4'
O O 0.0106 0.0060 'International Tables Vol C Tables 4.2.6.8 and 6.1.1.4'
Cu Cu 0.3201 1.2651 'International Tables Vol C Tables 4.2.6.8 and 6.1.1.4'
S S 0.1246 0.1234 'International Tables Vol C Tables 4.2.6.8 and 6.1.1.4'
Cl Cl 0.1484 0.1585 'International Tables Vol C Tables 4.2.6.8 and 6.1.1.4'

loop_
_geom_angle_atom_site_label_1
_geom_angle_atom_site_label_2
_geom_angle_atom_site_label_3
_geom_angle
_geom_angle_publ_flag
O1 Cu1 N1 93.55(11) y
O1 Cu1 O2 90.55(11) y
N1 Cu1 O2 172.04(11) y
O1 Cu1 S1 176.26(8) y
N1 Cu1 S1 86.04(8) y
O2 Cu1 S1 89.43(8) y
C2 N1 N2 114.1(3) ?
C2 N1 Cu1 125.1(2) ?
N2 N1 Cu1 120.8(2) ?
C1 N2 N1 113.5(3) ?
C1 N3 H3A 120.0 ?
C1 N3 H3B 120.0 ?
H3A N3 H3B 120.0 ?
C9 N4 C10 121.6(4) ?
C9 N4 C11 120.2(5) ?
C10 N4 C11 118.0(4) ?
C12 N5 C14 122.7(4) ?
C12 N5 C13 118.8(4) ?
C14 N5 C13 118.4(4) ?
C4 O1 Cu1 127.5(2) y
C9 O2 Cu1 123.8(3) y
C1 S1 Cu1 94.29(11) y
N2 C1 N3 116.3(3) ?
N2 C1 S1 125.3(2) ?
N3 C1 S1 118.4(3) ?
N1 C2 C3 126.0(3) ?
N1 C2 H2 117.0 ?
C3 C2 H2 117.0 ?
C8 C3 C4 120.6(3) ?
C8 C3 C2 116.9(3) ?
C4 C3 C2 122.5(3) ?
O1 C4 C3 124.8(3) ?
O1 C4 C5 119.6(3) ?
C3 C4 C5 115.6(3) ?
C6 C5 C4 123.0(4) ?
C6 C5 Cl1 119.3(3) ?
C4 C5 Cl1 117.7(3) ?
C5 C6 C7 119.8(3) ?
C5 C6 H6 120.1 ?
C7 C6 H6 120.1 ?
C8 C7 C6 119.9(4) ?
C8 C7 Cl2 120.7(3) ?
C6 C7 Cl2 119.4(3) ?
C7 C8 C3 121.1(4) ?
C7 C8 H8 119.4 ?
C3 C8 H8 119.4 ?
O2 C9 N4 123.0(4) ?
O2 C9 H9 118.5 ?
N4 C9 H9 118.5 ?
N4 C10 H10A 109.5 ?
N4 C10 H10B 109.5 ?
H10A C10 H10B 109.5 ?
N4 C10 H10C 109.5 ?
H10A C10 H10C 109.5 ?
H10B C10 H10C 109.5 ?
N4 C11 H11A 109.5 ?
N4 C11 H11B 109.5 ?
H11A C11 H11B 109.5 ?
N4 C11 H11C 109.5 ?
H11A C11 H11C 109.5 ?
H11B C11 H11C 109.5 ?
O3 C12 N5 125.3(5) ?
O3 C12 H12 117.3 ?
N5 C12 H12 117.3 ?
N5 C13 H13A 109.5 ?
N5 C13 H13B 109.5 ?
H13A C13 H13B 109.5 ?
N5 C13 H13C 109.5 ?
H13A C13 H13C 109.5 ?
H13B C13 H13C 109.5 ?
N5 C14 H14A 109.5 ?
N5 C14 H14B 109.5 ?
H14A C14 H14B 109.5 ?
N5 C14 H14C 109.5 ?
H14A C14 H14C 109.5 ?
H14B C14 H14C 109.5 ?

loop_
_geom_bond_atom_site_label_1
_geom_bond_atom_site_label_2
_geom_bond_distance
_geom_bond_publ_flag
Cu1 O1 1.909(2) y
Cu1 N1 1.954(3) y
Cu1 O2 1.985(2) y
Cu1 S1 2.2567(10) y
Cl1 C5 1.740(4) ?
Cl2 C7 1.743(4) ?
N1 C2 1.284(4) ?
N1 N2 1.388(3) ?
N2 C1 1.316(4) ?
N3 C1 1.342(4) ?
N3 H3A 0.8600 ?
N3 H3B 0.8600 ?
N4 C9 1.315(5) ?
N4 C10 1.446(6) ?
N4 C11 1.458(6) ?
N5 C12 1.328(6) ?
N5 C14 1.444(6) ?
N5 C13 1.446(6) ?
O1 C4 1.294(4) ?
O2 C9 1.241(4) ?
O3 C12 1.223(6) ?
S1 C1 1.743(3) ?
C2 C3 1.447(4) ?
C2 H2 0.9300 ?
C3 C8 1.398(5) ?
C3 C4 1.421(5) ?
C4 C5 1.427(5) ?
C5 C6 1.359(6) ?
C6 C7 1.393(6) ?
C6 H6 0.9300 ?
C7 C8 1.367(5) ?
C8 H8 0.9300 ?
C9 H9 0.9300 ?
C10 H10A 0.9600 ?
C10 H10B 0.9600 ?
C10 H10C 0.9600 ?
C11 H11A 0.9600 ?
C11 H11B 0.9600 ?
C11 H11C 0.9600 ?
C12 H12 0.9300 ?
C13 H13A 0.9600 ?
C13 H13B 0.9600 ?
C13 H13C 0.9600 ?
C14 H14A 0.9600 ?
C14 H14B 0.9600 ?
C14 H14C 0.9600 ?

loop_
_geom_hbond_atom_site_label_D
_geom_hbond_atom_site_label_H
_geom_hbond_atom_site_label_A
_geom_hbond_site_symmetry_A
_geom_hbond_distance_DH
_geom_hbond_distance_HA
_geom_hbond_distance_DA
_geom_hbond_angle_DHA
_geom_hbond_publ_flag
N3 H3A N2 3_766 0.86 2.14 2.992(4) 170 y
N3 H3B O3 4_676 0.86 2.08 2.886(4) 157 y

loop_
_geom_torsion_atom_site_label_1
_geom_torsion_atom_site_label_2
_geom_torsion_atom_site_label_3
_geom_torsion_atom_site_label_4
_geom_torsion
O1 Cu1 N1 C2 7.1(3)
O2 Cu1 N1 C2 127.9(7)
S1 Cu1 N1 C2 -176.6(3)
O1 Cu1 N1 N2 -174.1(2)
O2 Cu1 N1 N2 -53.3(9)
S1 Cu1 N1 N2 2.2(2)
C2 N1 N2 C1 176.6(3)
Cu1 N1 N2 C1 -2.3(4)
N1 Cu1 O1 C4 -7.1(3)
O2 Cu1 O1 C4 179.7(3)
S1 Cu1 O1 C4 -90.6(13)
O1 Cu1 O2 C9 -7.4(3)
N1 Cu1 O2 C9 -128.4(7)
S1 Cu1 O2 C9 176.3(3)
O1 Cu1 S1 C1 82.5(12)
N1 Cu1 S1 C1 -1.24(14)
O2 Cu1 S1 C1 172.22(14)
N1 N2 C1 N3 -179.1(3)
N1 N2 C1 S1 0.9(4)
Cu1 S1 C1 N2 0.6(3)
Cu1 S1 C1 N3 -179.4(3)
N2 N1 C2 C3 177.6(3)
Cu1 N1 C2 C3 -3.5(5)
N1 C2 C3 C8 178.9(3)
N1 C2 C3 C4 -2.9(6)
Cu1 O1 C4 C3 3.3(5)
Cu1 O1 C4 C5 -176.6(2)
C8 C3 C4 O1 -178.8(3)
C2 C3 C4 O1 3.1(5)
C8 C3 C4 C5 1.2(5)
C2 C3 C4 C5 -176.9(3)
O1 C4 C5 C6 179.0(3)
C3 C4 C5 C6 -1.0(5)
O1 C4 C5 Cl1 -1.6(4)
C3 C4 C5 Cl1 178.5(3)
C4 C5 C6 C7 0.1(6)
Cl1 C5 C6 C7 -179.4(3)
C5 C6 C7 C8 0.7(6)
C5 C6 C7 Cl2 -179.5(3)
C6 C7 C8 C3 -0.5(6)
Cl2 C7 C8 C3 179.7(3)
C4 C3 C8 C7 -0.5(6)
C2 C3 C8 C7 177.7(3)
Cu1 O2 C9 N4 -171.5(3)
C10 N4 C9 O2 3.2(7)
C11 N4 C9 O2 179.0(4)
C14 N5 C12 O3 -179.7(5)
C13 N5 C12 O3 -1.9(8)
